data_4073812
loop_
_publ_author_name
'Moulton, Benjamin E.'
'Duhme-Klair, Anne K.'
'Fairlamb, Ian J. S.'
'Lynam, Jason M.'
'Whitwood, Adrian C.'

_publ_section_title
;
 A Rationale for the Linear Correlation of Aryl Substituent Effects in
 Iron(0) Tricarbonyl Complexes Containing \a,\b-Unsaturated Enone
 (Chalcone) Ligands
;
_journal_issue 25
_journal_name_full Organometallics
_journal_page_first 6354
_journal_paper_doi 10.1021/om7006425
_journal_volume 26
_journal_year 2007
_chemical_formula_moiety 'C19 H11 F3 Fe O4'
_chemical_formula_sum 'C19 H11 F3 Fe O4'
_chemical_formula_weight 416.13
_chemical_name_systematic
; 
 ? 
;
_space_group_IT_number 14
_symmetry_cell_setting monoclinic
_symmetry_space_group_name_Hall '-P 2ybc'
_symmetry_space_group_name_H-M 'P 1 21/c 1'
_atom_sites_solution_hydrogens geom
_atom_sites_solution_primary direct
_atom_sites_solution_secondary difmap
_audit_creation_method SHELXL-97
_cell_angle_alpha 90.00
_cell_angle_beta 111.817(3)
_cell_angle_gamma 90.00
_cell_formula_units_Z 4
_cell_length_a 10.8542(18)
_cell_length_b 16.111(3)
_cell_length_c 10.4171(17)
_cell_measurement_reflns_used 4678
_cell_measurement_temperature 100(2)
_cell_measurement_theta_max 29.48
_cell_measurement_theta_min 2.38
_cell_volume 1691.2(5)
_computing_cell_refinement 'Bruker SMART'
_computing_data_collection 'Bruker SMART'
_computing_data_reduction 'Bruker SAINT'
_computing_molecular_graphics 'Bruker SHELXTL'
_computing_publication_material 'Bruker SHELXTL'
_computing_structure_refinement 'SHELXL-97 (Sheldrick, 1997)'
_computing_structure_solution 'SHELXS-97 (Sheldrick, 1990)'
_diffrn_ambient_temperature 100(2)
_diffrn_measured_fraction_theta_full 0.981
_diffrn_measured_fraction_theta_max 0.981
_diffrn_measurement_device_type 'CCD area detector'
_diffrn_measurement_method 'phi and omega scans'
_diffrn_radiation_monochromator graphite
_diffrn_radiation_source 'fine-focus sealed tube'
_diffrn_radiation_type MoK\a
_diffrn_radiation_wavelength 0.71073
_diffrn_reflns_av_R_equivalents 0.0459
_diffrn_reflns_av_sigmaI/netI 0.0454
_diffrn_reflns_limit_h_max 15
_diffrn_reflns_limit_h_min -15
_diffrn_reflns_limit_k_max 22
_diffrn_reflns_limit_k_min -22
_diffrn_reflns_limit_l_max 14
_diffrn_reflns_limit_l_min -14
_diffrn_reflns_number 18270
_diffrn_reflns_theta_full 30.01
_diffrn_reflns_theta_max 30.01
_diffrn_reflns_theta_min 2.02
_exptl_absorpt_coefficient_mu 0.946
_exptl_absorpt_correction_T_max 0.940
_exptl_absorpt_correction_T_min 0.726
_exptl_absorpt_correction_type multi-scan
_exptl_absorpt_process_details 'SADABS v2.03;(Sheldrick)'
_exptl_crystal_colour orange
_exptl_crystal_density_diffrn 1.634
_exptl_crystal_density_meas 0
_exptl_crystal_density_method 'not measured'
_exptl_crystal_description block
_exptl_crystal_F_000 840
_exptl_crystal_size_max 0.25
_exptl_crystal_size_mid 0.18
_exptl_crystal_size_min 0.07
_refine_diff_density_max 1.004
_refine_diff_density_min -0.560
_refine_diff_density_rms 0.097
_refine_ls_extinction_method none
_refine_ls_goodness_of_fit_ref 1.048
_refine_ls_hydrogen_treatment constr
_refine_ls_matrix_type full
_refine_ls_number_parameters 244
_refine_ls_number_reflns 4853
_refine_ls_number_restraints 0
_refine_ls_restrained_S_all 1.048
_refine_ls_R_factor_all 0.0695
_refine_ls_R_factor_gt 0.0473
_refine_ls_shift/su_max 0.000
_refine_ls_shift/su_mean 0.000
_refine_ls_structure_factor_coef Fsqd
_refine_ls_weighting_details 'calc w=1/[\s^2^(Fo^2^)+(0.0655P)^2^+1.5327P] where P=(Fo^2^+2Fc^2^)/3'
_refine_ls_weighting_scheme calc
_refine_ls_wR_factor_gt 0.1179
_refine_ls_wR_factor_ref 0.1296
_reflns_number_gt 3724
_reflns_number_total 4853
_reflns_threshold_expression >2sigma(I)
_cod_data_source_file om7006425-file001.cif
_cod_data_source_block 2g
_cod_depositor_comments
;
The following automatic conversions were performed:

'_symmetry_cell_setting' value 'Monoclinic' changed to 'monoclinic'
according to /home/saulius/struct/CIF-dictionaries/cif_core.dic
dictionary named 'cif_core.dic' version 2.4.1 from 2010-06-29.

Automatic conversion script
Id: cif_fix_values 1715 2011-07-08 13:25:40Z adriana 
;
_cod_original_sg_symbol_H-M P2(1)/c
_cod_database_code 4073812

loop_
_symmetry_equiv_pos_as_xyz
'x, y, z'
'-x, y+1/2, -z+1/2'
'-x, -y, -z'
'x, -y-1/2, z-1/2'

loop_
_atom_site_label
_atom_site_type_symbol
_atom_site_fract_x
_atom_site_fract_y
_atom_site_fract_z
_atom_site_U_iso_or_equiv
_atom_site_adp_type
_atom_site_occupancy
_atom_site_symmetry_multiplicity
_atom_site_calc_flag
_atom_site_refinement_flags
C1 C 0.7444(2) 0.26834(14) 0.4287(2) 0.0178(4) Uani 1 1 d .
C2 C 0.7140(2) 0.19683(14) 0.3418(2) 0.0183(4) Uani 1 1 d .
H2 H 0.7004 0.2003 0.2416 0.022 Uiso 1 1 calc R
C3 C 0.7187(2) 0.11913(14) 0.4094(2) 0.0181(4) Uani 1 1 d .
H3 H 0.6680 0.1212 0.4723 0.022 Uiso 1 1 calc R
C4 C 0.7029(2) 0.03818(14) 0.3383(2) 0.0187(4) Uani 1 1 d .
C5 C 0.7214(2) -0.03497(14) 0.4169(3) 0.0197(5) Uani 1 1 d .
H5 H 0.7486 -0.0311 0.5145 0.024 Uiso 1 1 calc R
C6 C 0.7008(2) -0.11254(15) 0.3552(3) 0.0207(5) Uani 1 1 d .
H6 H 0.7140 -0.1612 0.4102 0.025 Uiso 1 1 calc R
C7 C 0.6607(2) -0.11883(15) 0.2121(3) 0.0220(5) Uani 1 1 d .
C8 C 0.6440(3) -0.04733(16) 0.1323(3) 0.0242(5) Uani 1 1 d .
H8 H 0.6184 -0.0515 0.0348 0.029 Uiso 1 1 calc R
C9 C 0.6647(3) 0.03022(15) 0.1955(3) 0.0232(5) Uani 1 1 d .
H9 H 0.6527 0.0787 0.1403 0.028 Uiso 1 1 calc R
C10 C 0.7359(2) 0.35488(14) 0.3774(2) 0.0175(4) Uani 1 1 d .
C11 C 0.6456(2) 0.37607(15) 0.2465(2) 0.0199(5) Uani 1 1 d .
H11 H 0.5918 0.3346 0.1871 0.024 Uiso 1 1 calc R
C12 C 0.6349(3) 0.45826(16) 0.2033(3) 0.0228(5) Uani 1 1 d .
H12 H 0.5720 0.4730 0.1150 0.027 Uiso 1 1 calc R
C13 C 0.7154(3) 0.51912(15) 0.2881(3) 0.0236(5) Uani 1 1 d .
H13 H 0.7081 0.5751 0.2575 0.028 Uiso 1 1 calc R
C14 C 0.8063(3) 0.49794(15) 0.4175(3) 0.0250(5) Uani 1 1 d .
H14 H 0.8626 0.5392 0.4750 0.030 Uiso 1 1 calc R
C15 C 0.8153(3) 0.41627(15) 0.4633(3) 0.0219(5) Uani 1 1 d .
H15 H 0.8757 0.4022 0.5532 0.026 Uiso 1 1 calc R
C16 C 0.6398(3) -0.20255(16) 0.1443(3) 0.0269(5) Uani 1 1 d .
C17 C 0.9731(2) 0.13705(15) 0.3849(3) 0.0224(5) Uani 1 1 d .
C18 C 0.9681(3) 0.11556(15) 0.6448(3) 0.0235(5) Uani 1 1 d .
C19 C 1.0303(2) 0.26253(15) 0.5371(3) 0.0216(5) Uani 1 1 d .
O1 O 0.78234(18) 0.25350(11) 0.56165(17) 0.0203(3) Uani 1 1 d .
O2 O 1.0200(2) 0.10946(13) 0.3125(2) 0.0313(4) Uani 1 1 d .
O3 O 1.0082(2) 0.07505(13) 0.7402(2) 0.0347(5) Uani 1 1 d .
O4 O 1.1153(2) 0.30869(11) 0.5634(2) 0.0322(5) Uani 1 1 d .
F1 F 0.59543(19) -0.25853(10) 0.2112(2) 0.0393(4) Uani 1 1 d .
F2 F 0.75218(18) -0.23443(11) 0.1392(2) 0.0395(4) Uani 1 1 d .
F3 F 0.5521(2) -0.20084(12) 0.0141(2) 0.0521(6) Uani 1 1 d .
Fe1 Fe 0.90092(3) 0.18395(2) 0.49407(3) 0.01689(11) Uani 1 1 d .

loop_
_atom_site_aniso_label
_atom_site_aniso_U_11
_atom_site_aniso_U_22
_atom_site_aniso_U_33
_atom_site_aniso_U_23
_atom_site_aniso_U_13
_atom_site_aniso_U_12
C1 0.0191(11) 0.0146(10) 0.0203(10) 0.0025(8) 0.0081(8) 0.0024(8)
C2 0.0181(11) 0.0155(10) 0.0205(11) 0.0022(8) 0.0064(9) 0.0012(8)
C3 0.0180(11) 0.0148(10) 0.0214(11) 0.0022(8) 0.0073(9) -0.0003(8)
C4 0.0164(10) 0.0161(10) 0.0223(11) 0.0015(9) 0.0055(9) -0.0015(8)
C5 0.0202(11) 0.0158(10) 0.0222(11) 0.0017(9) 0.0070(9) 0.0018(9)
C6 0.0212(11) 0.0135(10) 0.0268(12) 0.0032(9) 0.0082(9) 0.0012(8)
C7 0.0184(11) 0.0177(11) 0.0289(12) -0.0018(9) 0.0077(9) -0.0010(9)
C8 0.0278(13) 0.0221(12) 0.0216(11) -0.0023(9) 0.0081(10) -0.0052(10)
C9 0.0287(13) 0.0168(11) 0.0232(12) 0.0009(9) 0.0088(10) -0.0029(9)
C10 0.0204(11) 0.0140(10) 0.0194(10) 0.0006(8) 0.0090(9) 0.0023(8)
C11 0.0186(11) 0.0187(11) 0.0217(11) 0.0002(9) 0.0068(9) 0.0009(9)
C12 0.0240(12) 0.0208(12) 0.0230(11) 0.0062(9) 0.0080(9) 0.0055(9)
C13 0.0312(13) 0.0147(11) 0.0282(12) 0.0044(9) 0.0148(10) 0.0041(9)
C14 0.0335(14) 0.0143(11) 0.0273(12) -0.0033(9) 0.0114(10) -0.0004(10)
C15 0.0282(13) 0.0155(11) 0.0213(11) -0.0010(9) 0.0084(9) 0.0033(9)
C16 0.0261(13) 0.0206(12) 0.0307(13) -0.0027(10) 0.0067(10) -0.0023(10)
C17 0.0211(11) 0.0170(11) 0.0243(12) 0.0003(9) 0.0028(9) -0.0004(9)
C18 0.0216(12) 0.0181(11) 0.0267(12) 0.0024(9) 0.0044(10) -0.0007(9)
C19 0.0241(12) 0.0152(11) 0.0244(11) 0.0012(9) 0.0076(9) 0.0032(9)
O1 0.0273(9) 0.0162(8) 0.0188(8) 0.0013(6) 0.0100(7) 0.0037(7)
O2 0.0298(10) 0.0353(11) 0.0282(10) -0.0060(8) 0.0100(8) 0.0065(8)
O3 0.0350(11) 0.0307(11) 0.0324(10) 0.0137(9) 0.0057(9) 0.0009(9)
O4 0.0292(10) 0.0190(9) 0.0470(12) -0.0015(8) 0.0123(9) -0.0031(8)
F1 0.0476(11) 0.0183(8) 0.0601(12) -0.0071(8) 0.0293(9) -0.0100(7)
F2 0.0401(10) 0.0295(9) 0.0549(11) -0.0129(8) 0.0247(9) 0.0005(7)
F3 0.0627(13) 0.0261(9) 0.0408(10) -0.0120(8) -0.0117(9) 0.0001(9)
Fe1 0.01998(18) 0.01179(16) 0.01756(17) 0.00106(12) 0.00543(12) 0.00078(12)

loop_
_atom_type_symbol
_atom_type_description
_atom_type_scat_dispersion_real
_atom_type_scat_dispersion_imag
_atom_type_scat_source
C C 0.0033 0.0016 'International Tables Vol C Tables 4.2.6.8 and 6.1.1.4'
H H 0.0000 0.0000 'International Tables Vol C Tables 4.2.6.8 and 6.1.1.4'
O O 0.0106 0.0060 'International Tables Vol C Tables 4.2.6.8 and 6.1.1.4'
F F 0.0171 0.0103 'International Tables Vol C Tables 4.2.6.8 and 6.1.1.4'
Fe Fe 0.3463 0.8444 'International Tables Vol C Tables 4.2.6.8 and 6.1.1.4'

loop_
_geom_angle_atom_site_label_1
_geom_angle_atom_site_label_2
_geom_angle_atom_site_label_3
_geom_angle
O1 C1 C2 115.5(2)
O1 C1 C10 120.3(2)
C2 C1 C10 124.1(2)
O1 C1 Fe1 68.79(12)
C2 C1 Fe1 69.44(13)
C10 C1 Fe1 131.72(17)
C1 C2 C3 115.9(2)
C1 C2 Fe1 70.38(13)
C3 C2 Fe1 71.87(13)
C1 C2 H2 121.9
C3 C2 H2 121.9
Fe1 C2 H2 121.9
C2 C3 C4 123.4(2)
C2 C3 Fe1 68.27(13)
C4 C3 Fe1 124.11(17)
C2 C3 H3 111.5
C4 C3 H3 111.5
Fe1 C3 H3 111.5
C9 C4 C5 117.7(2)
C9 C4 C3 123.3(2)
C5 C4 C3 118.9(2)
C6 C5 C4 121.5(2)
C6 C5 H5 119.2
C4 C5 H5 119.2
C5 C6 C7 119.7(2)
C5 C6 H6 120.2
C7 C6 H6 120.2
C6 C7 C8 119.9(2)
C6 C7 C16 120.1(2)
C8 C7 C16 120.0(2)
C9 C8 C7 119.9(2)
C9 C8 H8 120.1
C7 C8 H8 120.1
C8 C9 C4 121.3(2)
C8 C9 H9 119.3
C4 C9 H9 119.3
C11 C10 C15 119.7(2)
C11 C10 C1 120.7(2)
C15 C10 C1 119.6(2)
C12 C11 C10 119.6(2)
C12 C11 H11 120.2
C10 C11 H11 120.2
C11 C12 C13 120.6(2)
C11 C12 H12 119.7
C13 C12 H12 119.7
C14 C13 C12 119.8(2)
C14 C13 H13 120.1
C12 C13 H13 120.1
C13 C14 C15 120.0(2)
C13 C14 H14 120.0
C15 C14 H14 120.0
C14 C15 C10 120.2(2)
C14 C15 H15 119.9
C10 C15 H15 119.9
F1 C16 F3 106.5(2)
F1 C16 F2 105.8(2)
F3 C16 F2 106.4(2)
F1 C16 C7 112.5(2)
F3 C16 C7 112.6(2)
F2 C16 C7 112.5(2)
O2 C17 Fe1 177.6(2)
O3 C18 Fe1 177.8(3)
O4 C19 Fe1 176.7(2)
C1 O1 Fe1 73.96(13)
C17 Fe1 C19 88.26(11)
C17 Fe1 C18 99.38(12)
C19 Fe1 C18 100.50(11)
C17 Fe1 O1 162.00(9)
C19 Fe1 O1 93.55(9)
C18 Fe1 O1 97.89(10)
C17 Fe1 C2 95.28(10)
C19 Fe1 C2 124.49(10)
C18 Fe1 C2 132.96(10)
O1 Fe1 C2 68.99(8)
C17 Fe1 C1 124.76(10)
C19 Fe1 C1 95.02(10)
C18 Fe1 C1 133.56(11)
O1 Fe1 C1 37.25(8)
C2 Fe1 C1 40.18(9)
C17 Fe1 C3 95.14(10)
C19 Fe1 C3 164.17(10)
C18 Fe1 C3 94.20(10)
O1 Fe1 C3 78.54(8)
C2 Fe1 C3 39.86(8)
C1 Fe1 C3 70.36(9)

loop_
_geom_bond_atom_site_label_1
_geom_bond_atom_site_label_2
_geom_bond_distance
C1 O1 1.311(3)
C1 C2 1.427(3)
C1 C10 1.484(3)
C1 Fe1 2.083(2)
C2 C3 1.428(3)
C2 Fe1 2.070(2)
C2 H2 1.0000
C3 C4 1.478(3)
C3 Fe1 2.118(2)
C3 H3 1.0000
C4 C9 1.394(3)
C4 C5 1.406(3)
C5 C6 1.385(3)
C5 H5 0.9500
C6 C7 1.392(4)
C6 H6 0.9500
C7 C8 1.393(4)
C7 C16 1.500(3)
C8 C9 1.391(3)
C8 H8 0.9500
C9 H9 0.9500
C10 C11 1.394(3)
C10 C15 1.396(3)
C11 C12 1.389(3)
C11 H11 0.9500
C12 C13 1.390(4)
C12 H12 0.9500
C13 C14 1.385(4)
C13 H13 0.9500
C14 C15 1.390(3)
C14 H14 0.9500
C15 H15 0.9500
C16 F1 1.334(3)
C16 F3 1.337(3)
C16 F2 1.342(3)
C17 O2 1.145(3)
C17 Fe1 1.772(3)
C18 O3 1.132(3)
C18 Fe1 1.833(3)
C19 O4 1.136(3)
C19 Fe1 1.819(3)
O1 Fe1 2.0201(17)

loop_
_geom_torsion_atom_site_label_1
_geom_torsion_atom_site_label_2
_geom_torsion_atom_site_label_3
_geom_torsion_atom_site_label_4
_geom_torsion
O1 C1 C2 C3 4.7(3)
C10 C1 C2 C3 -175.5(2)
Fe1 C1 C2 C3 57.27(19)
O1 C1 C2 Fe1 -52.60(18)
C10 C1 C2 Fe1 127.2(2)
C1 C2 C3 C4 -173.9(2)
Fe1 C2 C3 C4 -117.4(2)
C1 C2 C3 Fe1 -56.49(19)
C2 C3 C4 C9 -8.7(4)
Fe1 C3 C4 C9 -93.6(3)
C2 C3 C4 C5 174.2(2)
Fe1 C3 C4 C5 89.3(3)
C9 C4 C5 C6 -0.9(4)
C3 C4 C5 C6 176.4(2)
C4 C5 C6 C7 -0.1(4)
C5 C6 C7 C8 1.2(4)
C5 C6 C7 C16 179.2(2)
C6 C7 C8 C9 -1.3(4)
C16 C7 C8 C9 -179.3(2)
C7 C8 C9 C4 0.3(4)
C5 C4 C9 C8 0.8(4)
C3 C4 C9 C8 -176.4(2)
O1 C1 C10 C11 -151.2(2)
C2 C1 C10 C11 29.0(4)
Fe1 C1 C10 C11 121.1(2)
O1 C1 C10 C15 26.2(3)
C2 C1 C10 C15 -153.5(2)
Fe1 C1 C10 C15 -61.5(3)
C15 C10 C11 C12 -0.5(4)
C1 C10 C11 C12 176.9(2)
C10 C11 C12 C13 1.5(4)
C11 C12 C13 C14 -0.6(4)
C12 C13 C14 C15 -1.1(4)
C13 C14 C15 C10 2.1(4)
C11 C10 C15 C14 -1.2(4)
C1 C10 C15 C14 -178.7(2)
C6 C7 C16 F1 32.8(3)
C8 C7 C16 F1 -149.2(2)
C6 C7 C16 F3 153.2(3)
C8 C7 C16 F3 -28.8(4)
C6 C7 C16 F2 -86.5(3)
C8 C7 C16 F2 91.5(3)
C2 C1 O1 Fe1 52.92(19)
C10 C1 O1 Fe1 -126.9(2)
C1 O1 Fe1 C17 -1.7(4)
C1 O1 Fe1 C19 93.63(15)
C1 O1 Fe1 C18 -165.25(15)
C1 O1 Fe1 C2 -32.10(14)
C1 O1 Fe1 C3 -72.54(14)
C1 C2 Fe1 C17 -141.06(15)
C3 C2 Fe1 C17 91.70(15)
C1 C2 Fe1 C19 -49.53(18)
C3 C2 Fe1 C19 -176.78(15)
C1 C2 Fe1 C18 110.89(17)
C3 C2 Fe1 C18 -16.4(2)
C1 C2 Fe1 O1 29.90(13)
C3 C2 Fe1 O1 -97.35(14)
C3 C2 Fe1 C1 -127.2(2)
C1 C2 Fe1 C3 127.2(2)
O1 C1 Fe1 C17 179.37(14)
C2 C1 Fe1 C17 49.62(18)
C10 C1 Fe1 C17 -68.3(3)
O1 C1 Fe1 C19 -89.26(14)
C2 C1 Fe1 C19 140.99(15)
C10 C1 Fe1 C19 23.1(2)
O1 C1 Fe1 C18 20.4(2)
C2 C1 Fe1 C18 -109.37(17)
C10 C1 Fe1 C18 132.7(2)
C2 C1 Fe1 O1 -129.7(2)
C10 C1 Fe1 O1 112.3(3)
O1 C1 Fe1 C2 129.7(2)
C10 C1 Fe1 C2 -117.9(3)
O1 C1 Fe1 C3 96.95(14)
C2 C1 Fe1 C3 -32.80(14)
C10 C1 Fe1 C3 -150.7(2)
C2 C3 Fe1 C17 -92.09(15)
C4 C3 Fe1 C17 24.4(2)
C2 C3 Fe1 C19 9.8(4)
C4 C3 Fe1 C19 126.3(4)
C2 C3 Fe1 C18 168.08(16)
C4 C3 Fe1 C18 -75.4(2)
C2 C3 Fe1 O1 70.86(14)
C4 C3 Fe1 O1 -172.7(2)
C4 C3 Fe1 C2 116.5(3)
C2 C3 Fe1 C1 33.05(14)
C4 C3 Fe1 C1 149.5(2)
